data_1564671
loop_
_publ_author_name
'Tian, Jingye'
'Shi, Donglei'
'Zhang, Yanhui'
'Li, Xiaokang'
'Xinming, Li'
'Teng, Hao'
'James, Tony D.'
'Li, Jian'
'Guo, Yuan'

_publ_section_title
;
 &#x000D; Stress response decay with aging visualized using a dual-channel
 logic-based fluorescent probe&#x000D;
;
_journal_name_full 'Chemical Science'
_journal_paper_doi 10.1039/D1SC04162B
_journal_year 2021
_chemical_formula_moiety 'C39 H28 N6 O7 S, C4 H10 O'
_chemical_formula_sum 'C43 H38 N6 O8 S'
_chemical_formula_weight 798.85
_space_group_crystal_system monoclinic
_space_group_IT_number 14
_space_group_name_Hall '-P 2ybc'
_space_group_name_H-M_alt 'P 1 21/c 1'
_atom_sites_solution_hydrogens mixed
_atom_sites_solution_primary iterative
_audit_creation_date 2018-11-12
_audit_creation_method
;
Olex2 1.2
(compiled 2018.05.29 svn.r3508 for OlexSys, GUI svn.r5506)
;
_audit_update_record
;
2020-07-24 deposited with the CCDC.	2021-09-17 downloaded from the CCDC.
;
_cell_angle_alpha 90
_cell_angle_beta 102.697(6)
_cell_angle_gamma 90
_cell_formula_units_Z 4
_cell_length_a 17.669(5)
_cell_length_b 9.336(3)
_cell_length_c 23.887(7)
_cell_measurement_reflns_used 1477
_cell_measurement_temperature 296(2)
_cell_measurement_theta_max 19.066
_cell_measurement_theta_min 2.350
_cell_volume 3844(2)
_computing_cell_refinement 'SAINT v7.68A (Bruker, 2009)'
_computing_data_reduction 'SAINT v7.68A (Bruker, 2009)'
_computing_molecular_graphics 'Olex2 (Dolomanov et al., 2009)'
_computing_publication_material 'Olex2 (Dolomanov et al., 2009)'
_computing_structure_refinement 'ShelXL (Sheldrick, 2015)'
_computing_structure_solution 'olex2.solve (Bourhis et al., 2015)'
_diffrn_ambient_temperature 296.15
_diffrn_measured_fraction_theta_full 0.999
_diffrn_measured_fraction_theta_max 0.992
_diffrn_measurement_device_type 'Bruker APEX-II CCD'
_diffrn_measurement_method '\f and \w scans'
_diffrn_radiation_monochromator graphite
_diffrn_radiation_type MoK\a
_diffrn_radiation_wavelength 0.71073
_diffrn_reflns_av_R_equivalents 0.0811
_diffrn_reflns_av_unetI/netI 0.1119
_diffrn_reflns_Laue_measured_fraction_full 0.999
_diffrn_reflns_Laue_measured_fraction_max 0.992
_diffrn_reflns_limit_h_max 21
_diffrn_reflns_limit_h_min -20
_diffrn_reflns_limit_k_max 11
_diffrn_reflns_limit_k_min -11
_diffrn_reflns_limit_l_max 29
_diffrn_reflns_limit_l_min -18
_diffrn_reflns_number 20245
_diffrn_reflns_point_group_measured_fraction_full 0.999
_diffrn_reflns_point_group_measured_fraction_max 0.992
_diffrn_reflns_theta_full 25.242
_diffrn_reflns_theta_max 26.147
_diffrn_reflns_theta_min 2.315
_diffrn_standards_number 0
_exptl_absorpt_coefficient_mu 0.149
_exptl_absorpt_correction_T_max 0.7453
_exptl_absorpt_correction_T_min 0.6407
_exptl_absorpt_correction_type multi-scan
_exptl_absorpt_process_details
'SADABS-2008/1 (Bruker,2008) was used for absorption correction. wR2(int) was 0.0738 before and 0.0522 after correction. The Ratio of minimum to maximum transmission is 0.8597. The \l/2 correction factor is 0.0015.'
_exptl_crystal_colour yellow
_exptl_crystal_colour_primary yellow
_exptl_crystal_density_diffrn 1.380
_exptl_crystal_density_method 'not measured'
_exptl_crystal_description block
_exptl_crystal_F_000 1672
_exptl_crystal_size_max 0.18
_exptl_crystal_size_mid 0.16
_exptl_crystal_size_min 0.14
_refine_diff_density_max 0.376
_refine_diff_density_min -0.267
_refine_diff_density_rms 0.050
_refine_ls_extinction_method none
_refine_ls_goodness_of_fit_ref 0.982
_refine_ls_hydrogen_treatment constr
_refine_ls_matrix_type full
_refine_ls_number_parameters 526
_refine_ls_number_reflns 7633
_refine_ls_number_restraints 0
_refine_ls_restrained_S_all 0.982
_refine_ls_R_factor_all 0.1824
_refine_ls_R_factor_gt 0.0740
_refine_ls_shift/su_max 0.000
_refine_ls_shift/su_mean 0.000
_refine_ls_structure_factor_coef Fsqd
_refine_ls_weighting_details 'w=1/[\s^2^(Fo^2^)+(0.0998P)^2^] where P=(Fo^2^+2Fc^2^)/3'
_refine_ls_weighting_scheme calc
_refine_ls_wR_factor_gt 0.1766
_refine_ls_wR_factor_ref 0.2298
_reflns_Friedel_coverage 0.000
_reflns_number_gt 3185
_reflns_number_total 7633
_reflns_threshold_expression 'I > 2\s(I)'
_cod_data_source_file d1sc04162b2.cif
_cod_data_source_block JY3
_cod_original_cell_volume 3844.3(19)
_cod_database_code 1564671
_shelx_shelxl_version_number 2018/3
_shelx_space_group_comment
;
The symmetry employed for this shelxl refinement is uniquely defined
by the following loop, which should always be used as a source of
symmetry information in preference to the above space-group names.
They are only intended as comments.
;
_shelx_estimated_absorpt_t_max 0.979
_shelx_estimated_absorpt_t_min 0.974
_olex2_refinement_description
;
1. Fixed Uiso
 At 1.2 times of:
  All C(H) groups, All C(H,H) groups, All N(H,H) groups
 At 1.5 times of:
  All C(H,H,H) groups
2.a Rotating group:
 N5(H5A,H5B)
2.b Secondary CH2 refined with riding coordinates:
 C36(H36A,H36B), C38(H38A,H38B), C48(H48A,H48B), C47(H47A,H47B), C46(H46A,
 H46B), C49(H49A,H49B), C52(H52A,H52B), C54(H54A,H54B)
2.c Aromatic/amide H refined with riding coordinates:
 C7(H7), C9(H9), C18(H18), C26(H26), C32(H32), C34(H34), C39(H39), C40(H40),
 C41(H41), C42(H42), C44(H44), C45(H45), C56(H56), C57(H57)
2.d Idealised Me refined as rotating group:
 C55(H55A,H55B,H55C), C53(H53A,H53B,H53C)
;
_olex2_submission_special_instructions 'No special instructions were received'

loop_
_space_group_symop_operation_xyz
'x, y, z'
'-x, y+1/2, -z+1/2'
'-x, -y, -z'
'x, -y-1/2, z-1/2'

loop_
_atom_site_label
_atom_site_type_symbol
_atom_site_fract_x
_atom_site_fract_y
_atom_site_fract_z
_atom_site_U_iso_or_equiv
_atom_site_adp_type
_atom_site_occupancy
_atom_site_site_symmetry_order
_atom_site_calc_flag
_atom_site_refinement_flags_posn
_atom_site_refinement_flags_adp
_atom_site_refinement_flags_occupancy
_atom_site_disorder_assembly
_atom_site_disorder_group
S1 S 0.42369(7) 0.77700(15) 0.01387(6) 0.0761(5) Uani 1 1 d . . . . .
O7 O 0.74857(16) 1.0735(3) 0.16744(13) 0.0618(9) Uani 1 1 d . . . . .
C2 C 0.8412(2) 1.0499(4) 0.10662(18) 0.0448(10) Uani 1 1 d . . . . .
O5 O 0.50426(16) 0.8436(3) 0.12766(14) 0.0621(9) Uani 1 1 d . . . . .
N6 N 0.53878(18) 0.6770(4) -0.02540(15) 0.0482(9) Uani 1 1 d . . . . .
C5 C 0.8186(2) 1.1078(4) 0.15349(19) 0.0486(11) Uani 1 1 d . . . . .
N4 N 0.78632(17) 0.9787(4) 0.00589(15) 0.0518(9) Uani 1 1 d . . . . .
C7 C 0.9144(2) 1.0913(4) 0.09870(19) 0.0505(11) Uani 1 1 d . . . . .
H7 H 0.931264 1.054607 0.067344 0.061 Uiso 1 1 calc R . . . .
C8 C 0.7125(2) 0.9324(4) 0.08068(19) 0.0445(10) Uani 1 1 d . . . . .
C9 C 0.6535(2) 0.8568(4) 0.04484(18) 0.0468(11) Uani 1 1 d . . . . .
H9 H 0.662727 0.820066 0.010782 0.056 Uiso 1 1 calc R . . . .
C10 C 0.5814(2) 0.8333(4) 0.05723(18) 0.0449(10) Uani 1 1 d . . . . .
C11 C 0.7913(2) 0.9434(4) 0.06673(18) 0.0435(10) Uani 1 1 d . . . . .
C12 C 0.8638(3) 1.2041(4) 0.1908(2) 0.0532(11) Uani 1 1 d . . . . .
C13 C 0.4199(2) 0.8922(5) 0.18967(18) 0.0486(11) Uani 1 1 d . . . . .
C14 C 0.6963(2) 0.9914(4) 0.12993(19) 0.0475(10) Uani 1 1 d . . . . .
C15 C 0.5702(2) 0.8875(4) 0.1097(2) 0.0518(11) Uani 1 1 d . . . . .
C16 C 0.9372(2) 1.2403(4) 0.1819(2) 0.0543(12) Uani 1 1 d . . . . .
N2 N 0.4339(3) 0.7512(5) 0.21738(19) 0.0715(12) Uani 1 1 d . . . . .
C18 C 0.6265(2) 0.9672(5) 0.1456(2) 0.0561(12) Uani 1 1 d . . . . .
H18 H 0.617633 1.004116 0.179717 0.067 Uiso 1 1 calc R . . . .
C19 C 0.9623(2) 1.1830(4) 0.1347(2) 0.0513(11) Uani 1 1 d . . . . .
C20 C 0.5218(2) 0.7549(4) 0.01545(19) 0.0470(11) Uani 1 1 d . . . . .
N7 N 0.9841(2) 1.3354(4) 0.21875(19) 0.0713(12) Uani 1 1 d . . . . .
C22 C 0.4712(2) 0.6255(4) -0.0605(2) 0.0505(11) Uani 1 1 d . . . . .
C23 C 0.4594(2) 0.9380(5) 0.14844(19) 0.0489(11) Uani 1 1 d . . . . .
C24 C 0.8283(2) 0.7963(4) 0.0684(2) 0.0493(11) Uani 1 1 d . . . . .
N5 N 0.7507(2) 1.1055(4) -0.01647(18) 0.0725(12) Uani 1 1 d . . . . .
H5A H 0.718632 1.087903 -0.048415 0.087 Uiso 1 1 d GR . . . .
H5B H 0.725743 1.139422 0.007725 0.087 Uiso 1 1 d GR . . . .
C26 C 0.3671(2) 0.9783(5) 0.2075(2) 0.0576(12) Uani 1 1 d . . . . .
H26 H 0.340195 0.945556 0.234337 0.069 Uiso 1 1 calc R . . . .
C27 C 0.8347(2) 0.7558(5) 0.0143(2) 0.0583(12) Uani 1 1 d . . . . .
O28 O 0.1753(2) 0.6748(4) 0.07599(19) 0.1015(13) Uani 1 1 d . . . . .
N3 N 0.3005(3) 1.2076(6) 0.2070(2) 0.0853(14) Uani 1 1 d . . . . .
C30 C 0.8060(2) 0.8701(6) -0.0261(2) 0.0611(13) Uani 1 1 d . . . . .
C31 C 0.3547(2) 1.1130(5) 0.1852(2) 0.0601(13) Uani 1 1 d . . . . .
C32 C 0.4450(3) 1.0744(5) 0.1265(2) 0.0635(13) Uani 1 1 d . . . . .
H32 H 0.470464 1.106735 0.098765 0.076 Uiso 1 1 calc R . . . .
C33 C 0.4030(3) 0.6680(5) -0.0466(2) 0.0622(13) Uani 1 1 d . . . . .
C34 C 0.8508(2) 0.7071(5) 0.1156(2) 0.0664(14) Uani 1 1 d . . . . .
H34 H 0.846205 0.734814 0.152075 0.080 Uiso 1 1 calc R . . . .
O3 O 0.2607(2) 1.1537(5) 0.2368(2) 0.1202(16) Uani 1 1 d . . . . .
C36 C 1.0407(2) 1.2190(5) 0.1241(2) 0.0727(15) Uani 1 1 d . . . . .
H36A H 1.074014 1.135615 0.132788 0.087 Uiso 1 1 calc R . . . .
H36B H 1.035403 1.241115 0.083782 0.087 Uiso 1 1 calc R . . . .
O6 O 0.7979(2) 0.8753(5) -0.07830(16) 0.0928(12) Uani 1 1 d . . . . .
C38 C 0.8329(3) 1.2660(5) 0.2396(2) 0.0756(15) Uani 1 1 d . . . . .
H38A H 0.835614 1.193938 0.269230 0.091 Uiso 1 1 calc R . . . .
H38B H 0.778794 1.291757 0.225775 0.091 Uiso 1 1 calc R . . . .
C39 C 0.4687(3) 0.5335(5) -0.1063(2) 0.0658(13) Uani 1 1 d . . . . .
H39 H 0.514166 0.503687 -0.116285 0.079 Uiso 1 1 calc R . . . .
C40 C 0.3934(3) 1.1633(5) 0.1450(2) 0.0675(14) Uani 1 1 d . . . . .
H40 H 0.384780 1.255824 0.130620 0.081 Uiso 1 1 calc R . . . .
C41 C 0.3301(3) 0.5310(6) -0.1224(3) 0.0835(17) Uani 1 1 d . . . . .
H41 H 0.282889 0.497371 -0.143663 0.100 Uiso 1 1 calc R . . . .
C42 C 0.8644(3) 0.6208(6) 0.0046(3) 0.0842(17) Uani 1 1 d . . . . .
H42 H 0.869481 0.593133 -0.031748 0.101 Uiso 1 1 calc R . . . .
O2 O 0.4943(3) 0.6952(5) 0.2198(2) 0.141(2) Uani 1 1 d . . . . .
C48 C 1.0649(3) 1.3461(6) 0.2161(3) 0.0918(19) Uani 1 1 d . . . . .
H48A H 1.085632 1.435524 0.233833 0.110 Uiso 1 1 calc R . . . .
H48B H 1.093355 1.268592 0.238350 0.110 Uiso 1 1 calc R . . . .
O4 O 0.2978(3) 1.3302(5) 0.1925(2) 0.1255(18) Uani 1 1 d . . . . .
C47 C 0.9633(3) 1.3681(7) 0.2723(3) 0.0928(18) Uani 1 1 d . . . . .
H47A H 0.992489 1.451250 0.289316 0.111 Uiso 1 1 calc R . . . .
H47B H 0.977633 1.288200 0.298401 0.111 Uiso 1 1 calc R . . . .
C46 C 0.8784(3) 1.3976(6) 0.2651(3) 0.0971(19) Uani 1 1 d . . . . .
H46A H 0.863655 1.479218 0.239956 0.116 Uiso 1 1 calc R . . . .
H46B H 0.866885 1.419877 0.302044 0.116 Uiso 1 1 calc R . . . .
O1 O 0.3860(3) 0.7020(5) 0.2390(2) 0.140(2) Uani 1 1 d . . . . .
C44 C 0.3304(3) 0.6225(6) -0.0778(3) 0.0851(17) Uani 1 1 d . . . . .
H44 H 0.284549 0.653205 -0.068594 0.102 Uiso 1 1 calc R . . . .
C45 C 0.3977(3) 0.4871(5) -0.1368(2) 0.0730(15) Uani 1 1 d . . . . .
H45 H 0.395384 0.425092 -0.167661 0.088 Uiso 1 1 calc R . . . .
C49 C 1.0780(3) 1.3406(7) 0.1585(3) 0.105(2) Uani 1 1 d . . . . .
H49A H 1.133473 1.335897 0.160758 0.127 Uiso 1 1 calc R . . . .
H49B H 1.059069 1.428702 0.138841 0.127 Uiso 1 1 calc R . . . .
C55 C 0.0551(4) 0.7994(9) 0.0538(3) 0.140(3) Uani 1 1 d . . . . .
H55A H 0.040414 0.742109 0.019736 0.209 Uiso 1 1 calc GR . . . .
H55B H 0.075398 0.889378 0.044307 0.209 Uiso 1 1 calc GR . . . .
H55C H 0.010425 0.816127 0.069648 0.209 Uiso 1 1 calc GR . . . .
C53 C 0.2982(4) 0.5692(9) 0.0916(4) 0.156(3) Uani 1 1 d . . . . .
H53A H 0.278053 0.503695 0.060979 0.234 Uiso 1 1 calc GR . . . .
H53B H 0.336382 0.521491 0.120332 0.234 Uiso 1 1 calc GR . . . .
H53C H 0.321538 0.649459 0.076801 0.234 Uiso 1 1 calc GR . . . .
C52 C 0.2367(4) 0.6180(9) 0.1164(4) 0.140(3) Uani 1 1 d . . . . .
H52A H 0.217952 0.538684 0.135781 0.169 Uiso 1 1 calc R . . . .
H52B H 0.256474 0.690622 0.144904 0.169 Uiso 1 1 calc R . . . .
C54 C 0.1119(5) 0.7273(10) 0.0941(4) 0.161(4) Uani 1 1 d . . . . .
H54A H 0.130606 0.792096 0.125870 0.194 Uiso 1 1 calc R . . . .
H54B H 0.087103 0.647568 0.108998 0.194 Uiso 1 1 calc R . . . .
C56 C 0.8810(3) 0.5721(6) 0.1053(3) 0.0877(18) Uani 1 1 d . . . . .
H56 H 0.898018 0.509954 0.135849 0.105 Uiso 1 1 calc R . . . .
C57 C 0.8857(3) 0.5309(6) 0.0511(4) 0.096(2) Uani 1 1 d . . . . .
H57 H 0.903777 0.439608 0.045587 0.116 Uiso 1 1 calc R . . . .

loop_
_atom_site_aniso_label
_atom_site_aniso_U_11
_atom_site_aniso_U_22
_atom_site_aniso_U_33
_atom_site_aniso_U_23
_atom_site_aniso_U_13
_atom_site_aniso_U_12
S1 0.0440(7) 0.0934(10) 0.0908(11) -0.0191(9) 0.0146(7) 0.0032(6)
O7 0.0570(19) 0.072(2) 0.062(2) -0.0201(17) 0.0243(16) -0.0122(15)
C2 0.042(2) 0.043(2) 0.051(3) 0.002(2) 0.012(2) 0.0049(18)
O5 0.0621(19) 0.0534(19) 0.084(2) -0.0062(17) 0.0449(18) -0.0107(15)
N6 0.048(2) 0.046(2) 0.052(2) 0.0019(19) 0.0146(18) -0.0043(16)
C5 0.045(2) 0.049(3) 0.053(3) -0.001(2) 0.012(2) 0.001(2)
N4 0.0388(18) 0.061(2) 0.056(2) 0.003(2) 0.0106(18) 0.0077(17)
C7 0.042(2) 0.054(3) 0.057(3) 0.006(2) 0.016(2) 0.009(2)
C8 0.040(2) 0.041(2) 0.054(3) -0.001(2) 0.013(2) 0.0033(18)
C9 0.041(2) 0.056(3) 0.045(3) 0.002(2) 0.013(2) 0.0049(19)
C10 0.046(2) 0.037(2) 0.053(3) 0.007(2) 0.014(2) 0.0036(18)
C11 0.039(2) 0.051(3) 0.043(3) -0.004(2) 0.013(2) 0.0021(18)
C12 0.063(3) 0.038(2) 0.058(3) -0.004(2) 0.012(2) 0.005(2)
C13 0.045(2) 0.053(3) 0.049(3) 0.008(2) 0.012(2) 0.001(2)
C14 0.047(2) 0.045(2) 0.053(3) -0.002(2) 0.015(2) -0.001(2)
C15 0.049(3) 0.046(3) 0.066(3) 0.003(2) 0.024(2) 0.000(2)
C16 0.054(3) 0.038(2) 0.066(3) 0.002(2) 0.004(3) 0.001(2)
N2 0.071(3) 0.073(3) 0.077(3) 0.017(3) 0.030(3) 0.010(2)
C18 0.061(3) 0.056(3) 0.061(3) -0.010(2) 0.034(3) 0.001(2)
C19 0.041(2) 0.043(3) 0.066(3) 0.001(2) 0.005(2) 0.000(2)
C20 0.045(2) 0.043(2) 0.054(3) 0.009(2) 0.013(2) -0.0012(19)
N7 0.065(3) 0.062(3) 0.080(3) -0.020(2) 0.000(2) -0.013(2)
C22 0.053(3) 0.044(3) 0.054(3) 0.006(2) 0.012(2) -0.004(2)
C23 0.044(2) 0.050(3) 0.056(3) 0.002(2) 0.017(2) -0.003(2)
C24 0.036(2) 0.046(3) 0.065(3) -0.010(3) 0.009(2) 0.0014(19)
N5 0.062(2) 0.090(3) 0.065(3) 0.014(3) 0.014(2) 0.035(2)
C26 0.050(3) 0.069(3) 0.057(3) 0.005(3) 0.019(2) -0.002(2)
C27 0.047(2) 0.060(3) 0.067(3) -0.018(3) 0.009(2) 0.003(2)
O28 0.087(3) 0.105(3) 0.114(3) 0.015(3) 0.025(3) 0.003(2)
N3 0.071(3) 0.079(4) 0.113(4) 0.008(3) 0.037(3) 0.022(3)
C30 0.042(2) 0.088(4) 0.058(3) -0.017(3) 0.020(2) 0.003(2)
C31 0.048(3) 0.063(3) 0.070(3) 0.000(3) 0.016(2) 0.005(2)
C32 0.066(3) 0.065(3) 0.067(3) 0.011(3) 0.033(3) -0.005(2)
C33 0.048(3) 0.066(3) 0.069(3) 0.003(3) 0.004(2) -0.007(2)
C34 0.058(3) 0.054(3) 0.087(4) 0.000(3) 0.013(3) 0.005(2)
O3 0.102(3) 0.127(4) 0.156(4) 0.023(3) 0.081(3) 0.038(3)
C36 0.048(3) 0.083(4) 0.083(4) 0.000(3) 0.005(3) -0.013(2)
O6 0.084(3) 0.137(3) 0.061(2) -0.009(2) 0.025(2) 0.018(2)
C38 0.074(3) 0.078(4) 0.077(4) -0.028(3) 0.020(3) -0.006(3)
C39 0.068(3) 0.059(3) 0.067(3) 0.003(3) 0.010(3) -0.003(2)
C40 0.072(3) 0.049(3) 0.083(4) 0.017(3) 0.021(3) 0.007(2)
C41 0.068(4) 0.084(4) 0.088(4) 0.003(4) -0.007(3) -0.022(3)
C42 0.081(4) 0.079(4) 0.096(5) -0.030(4) 0.028(3) 0.012(3)
O2 0.151(4) 0.151(4) 0.143(4) 0.083(4) 0.078(4) 0.085(4)
C48 0.073(4) 0.093(4) 0.097(5) -0.023(4) -0.009(4) -0.022(3)
O4 0.128(4) 0.079(3) 0.186(5) 0.020(3) 0.072(3) 0.039(3)
C47 0.098(5) 0.089(4) 0.084(4) -0.037(4) 0.005(4) -0.017(3)
C46 0.106(5) 0.082(4) 0.105(5) -0.036(4) 0.029(4) -0.010(3)
O1 0.150(4) 0.104(3) 0.198(5) 0.073(4) 0.105(4) 0.021(3)
C44 0.049(3) 0.099(4) 0.100(5) -0.005(4) 0.001(3) -0.008(3)
C45 0.078(4) 0.068(3) 0.067(4) 0.001(3) 0.004(3) -0.013(3)
C49 0.076(4) 0.113(5) 0.126(6) -0.025(5) 0.018(4) -0.029(4)
C55 0.101(5) 0.175(8) 0.141(7) 0.037(6) 0.023(5) 0.050(5)
C53 0.092(5) 0.163(8) 0.219(10) 0.071(7) 0.048(6) 0.007(5)
C52 0.099(5) 0.175(7) 0.143(7) 0.050(6) 0.016(5) 0.047(5)
C54 0.154(7) 0.198(9) 0.161(8) 0.049(7) 0.097(7) 0.075(7)
C56 0.083(4) 0.059(4) 0.120(6) 0.022(4) 0.020(4) 0.020(3)
C57 0.103(4) 0.059(4) 0.131(6) -0.011(4) 0.034(5) 0.020(3)

loop_
_atom_type_symbol
_atom_type_description
_atom_type_scat_dispersion_real
_atom_type_scat_dispersion_imag
_atom_type_scat_source
C C 0.0033 0.0016 'International Tables Vol C Tables 4.2.6.8 and 6.1.1.4'
H H 0.0000 0.0000 'International Tables Vol C Tables 4.2.6.8 and 6.1.1.4'
N N 0.0061 0.0033 'International Tables Vol C Tables 4.2.6.8 and 6.1.1.4'
O O 0.0106 0.0060 'International Tables Vol C Tables 4.2.6.8 and 6.1.1.4'
S S 0.1246 0.1234 'International Tables Vol C Tables 4.2.6.8 and 6.1.1.4'

loop_
_geom_angle_atom_site_label_1
_geom_angle_atom_site_label_2
_geom_angle_atom_site_label_3
_geom_angle
_geom_angle_site_symmetry_1
_geom_angle_site_symmetry_3
_geom_angle_publ_flag
C20 S1 C33 88.6(2) . . ?
C14 O7 C5 118.7(3) . . ?
C5 C2 C7 116.2(4) . . ?
C5 C2 C11 122.3(4) . . ?
C7 C2 C11 121.5(4) . . ?
C23 O5 C15 121.3(3) . . ?
C20 N6 C22 109.7(3) . . ?
O7 C5 C12 114.4(4) . . ?
C2 C5 O7 122.5(4) . . ?
C2 C5 C12 123.1(4) . . ?
N5 N4 C11 119.5(3) . . ?
C30 N4 C11 114.9(4) . . ?
C30 N4 N5 124.7(4) . . ?
C19 C7 C2 123.3(4) . . ?
C9 C8 C11 120.3(4) . . ?
C14 C8 C9 117.3(4) . . ?
C14 C8 C11 122.3(4) . . ?
C10 C9 C8 123.3(4) . . ?
C9 C10 C15 116.7(4) . . ?
C9 C10 C20 119.1(4) . . ?
C15 C10 C20 124.2(4) . . ?
N4 C11 C2 111.9(3) . . ?
N4 C11 C8 112.1(3) . . ?
N4 C11 C24 99.2(3) . . ?
C8 C11 C2 110.1(3) . . ?
C8 C11 C24 110.3(3) . . ?
C24 C11 C2 112.8(3) . . ?
C5 C12 C16 118.7(4) . . ?
C5 C12 C38 119.3(4) . . ?
C16 C12 C38 122.0(4) . . ?
C23 C13 N2 122.2(4) . . ?
C26 C13 N2 116.4(4) . . ?
C26 C13 C23 121.4(4) . . ?
O7 C14 C8 122.8(4) . . ?
O7 C14 C18 115.3(4) . . ?
C18 C14 C8 121.8(4) . . ?
O5 C15 C10 117.4(4) . . ?
C18 C15 O5 120.5(4) . . ?
C18 C15 C10 121.6(4) . . ?
C12 C16 C19 119.7(4) . . ?
N7 C16 C12 120.1(5) . . ?
N7 C16 C19 120.2(4) . . ?
O2 N2 C13 118.7(5) . . ?
O1 N2 C13 118.8(4) . . ?
O1 N2 O2 122.4(5) . . ?
C15 C18 C14 119.0(4) . . ?
C7 C19 C16 118.9(4) . . ?
C7 C19 C36 120.0(4) . . ?
C16 C19 C36 121.1(4) . . ?
N6 C20 S1 116.3(3) . . ?
N6 C20 C10 122.3(4) . . ?
C10 C20 S1 121.1(3) . . ?
C16 N7 C48 118.3(4) . . ?
C16 N7 C47 117.8(4) . . ?
C47 N7 C48 118.1(5) . . ?
C33 C22 N6 116.0(4) . . ?
C33 C22 C39 119.4(4) . . ?
C39 C22 N6 124.6(4) . . ?
O5 C23 C13 119.0(4) . . ?
O5 C23 C32 122.5(4) . . ?
C32 C23 C13 118.2(4) . . ?
C27 C24 C11 110.3(4) . . ?
C27 C24 C34 122.0(4) . . ?
C34 C24 C11 127.6(4) . . ?
C31 C26 C13 118.8(4) . . ?
C24 C27 C30 109.5(4) . . ?
C24 C27 C42 120.8(5) . . ?
C42 C27 C30 129.7(5) . . ?
C54 O28 C52 118.9(6) . . ?
O3 N3 C31 117.5(5) . . ?
O4 N3 C31 117.3(5) . . ?
O4 N3 O3 125.1(5) . . ?
N4 C30 C27 105.6(4) . . ?
O6 C30 N4 123.8(5) . . ?
O6 C30 C27 130.6(5) . . ?
C26 C31 N3 118.3(5) . . ?
C26 C31 C40 121.6(4) . . ?
C40 C31 N3 120.0(5) . . ?
C40 C32 C23 121.0(4) . . ?
C22 C33 S1 109.5(3) . . ?
C22 C33 C44 122.2(5) . . ?
C44 C33 S1 128.3(4) . . ?
C24 C34 C56 116.5(5) . . ?
C49 C36 C19 113.4(5) . . ?
C12 C38 C46 111.7(4) . . ?
C45 C39 C22 118.9(5) . . ?
C32 C40 C31 118.9(4) . . ?
C44 C41 C45 121.8(5) . . ?
C57 C42 C27 117.4(6) . . ?
C49 C48 N7 113.9(5) . . ?
N7 C47 C46 112.5(5) . . ?
C47 C46 C38 109.0(4) . . ?
C41 C44 C33 116.8(5) . . ?
C39 C45 C41 120.9(5) . . ?
C48 C49 C36 114.4(5) . . ?
O28 C52 C53 112.6(7) . . ?
O28 C54 C55 117.7(7) . . ?
C57 C56 C34 121.3(6) . . ?
C56 C57 C42 121.9(5) . . ?

loop_
_geom_bond_atom_site_label_1
_geom_bond_atom_site_label_2
_geom_bond_distance
_geom_bond_site_symmetry_2
_geom_bond_publ_flag
S1 C20 1.737(4) . ?
S1 C33 1.739(5) . ?
O7 C5 1.388(5) . ?
O7 C14 1.371(5) . ?
C2 C5 1.379(6) . ?
C2 C7 1.402(5) . ?
C2 C11 1.519(5) . ?
O5 C15 1.389(5) . ?
O5 C23 1.351(5) . ?
N6 C20 1.304(5) . ?
N6 C22 1.385(5) . ?
C5 C12 1.388(6) . ?
N4 C11 1.474(5) . ?
N4 N5 1.391(5) . ?
N4 C30 1.361(6) . ?
C7 C19 1.367(6) . ?
C8 C9 1.388(5) . ?
C8 C11 1.505(5) . ?
C8 C14 1.384(6) . ?
C9 C10 1.386(5) . ?
C10 C15 1.407(6) . ?
C10 C20 1.477(6) . ?
C11 C24 1.518(6) . ?
C12 C16 1.402(6) . ?
C12 C38 1.507(6) . ?
C13 N2 1.470(6) . ?
C13 C23 1.394(6) . ?
C13 C26 1.368(6) . ?
C14 C18 1.384(5) . ?
C15 C18 1.378(6) . ?
C16 C19 1.404(6) . ?
C16 N7 1.389(5) . ?
N2 O2 1.179(5) . ?
N2 O1 1.176(5) . ?
C19 C36 1.500(6) . ?
N7 C48 1.447(6) . ?
N7 C47 1.438(7) . ?
C22 C33 1.376(6) . ?
C22 C39 1.385(6) . ?
C23 C32 1.379(6) . ?
C24 C27 1.376(6) . ?
C24 C34 1.386(6) . ?
C26 C31 1.365(6) . ?
C27 C30 1.454(7) . ?
C27 C42 1.404(7) . ?
O28 C52 1.389(7) . ?
O28 C54 1.377(7) . ?
N3 C31 1.479(6) . ?
N3 O3 1.215(6) . ?
N3 O4 1.194(5) . ?
C30 O6 1.224(5) . ?
C31 C40 1.378(6) . ?
C32 C40 1.375(6) . ?
C33 C44 1.402(6) . ?
C34 C56 1.411(7) . ?
C36 C49 1.470(7) . ?
C38 C46 1.521(7) . ?
C39 C45 1.374(6) . ?
C41 C44 1.365(7) . ?
C41 C45 1.377(7) . ?
C42 C57 1.376(8) . ?
C48 C49 1.446(8) . ?
C47 C46 1.499(7) . ?
C55 C54 1.402(9) . ?
C53 C52 1.421(9) . ?
C56 C57 1.369(8) . ?
